data_4113083
loop_
_publ_author_name
'James B. Beil'
'N. Gabriel Lemcoff'
'Steven C. Zimmerman'

_publ_section_title
;
 On the Nature of Dendrimer Cross-Linking by Ring-Closing Metathesis
;
_journal_name_full 'Journal of the American Chemical Society'
_journal_page_first 13576
_journal_page_last 13577
_journal_paper_doi 10.1021/ja045885j
_journal_volume 126
_journal_year 2004
_chemical_formula_sum 'C34 H36 O8'
_chemical_formula_weight 572.63
_chemical_name_systematic
; 
 ? 
;
_space_group_IT_number 2
_symmetry_cell_setting triclinic
_symmetry_space_group_name_Hall '-P 1'
_symmetry_space_group_name_H-M 'P -1'
_atom_sites_solution_hydrogens geom
_atom_sites_solution_primary direct
_atom_sites_solution_secondary difmap
_audit_creation_method SHELXL-97
_cell_angle_alpha 92.045(4)
_cell_angle_beta 93.378(4)
_cell_angle_gamma 98.745(4)
_cell_formula_units_Z 2
_cell_length_a 7.5396(16)
_cell_length_b 13.197(3)
_cell_length_c 14.701(3)
_cell_measurement_temperature 193(2)
_cell_volume 1441.8(5)
_computing_structure_refinement 'SHELXL-97 (Sheldrick, 1997)'
_computing_structure_solution 'SHELXS-97 (Sheldrick, 1990)'
_diffrn_ambient_temperature 193(2)
_diffrn_measured_fraction_theta_full 0.995
_diffrn_measured_fraction_theta_max 0.995
_diffrn_radiation_monochromator graphite
_diffrn_radiation_source 'fine-focus sealed tube'
_diffrn_radiation_type MoK\a
_diffrn_radiation_wavelength 0.71073
_diffrn_reflns_av_R_equivalents 0.0694
_diffrn_reflns_av_sigmaI/netI 0.0783
_diffrn_reflns_limit_h_max 9
_diffrn_reflns_limit_h_min -9
_diffrn_reflns_limit_k_max 15
_diffrn_reflns_limit_k_min -15
_diffrn_reflns_limit_l_max 17
_diffrn_reflns_limit_l_min -17
_diffrn_reflns_number 15250
_diffrn_reflns_theta_full 25.36
_diffrn_reflns_theta_max 25.36
_diffrn_reflns_theta_min 2.04
_exptl_absorpt_coefficient_mu 0.093
_exptl_crystal_density_diffrn 1.319
_exptl_crystal_F_000 608
_refine_diff_density_max 0.190
_refine_diff_density_min -0.202
_refine_diff_density_rms 0.038
_refine_ls_extinction_method none
_refine_ls_goodness_of_fit_ref 1.036
_refine_ls_hydrogen_treatment mixed
_refine_ls_matrix_type full
_refine_ls_number_parameters 489
_refine_ls_number_reflns 5268
_refine_ls_number_restraints 347
_refine_ls_restrained_S_all 1.018
_refine_ls_R_factor_all 0.1036
_refine_ls_R_factor_gt 0.0516
_refine_ls_shift/su_max 0.004
_refine_ls_shift/su_mean 0.000
_refine_ls_structure_factor_coef Fsqd
_refine_ls_weighting_details 'calc w=1/[\s^2^(Fo^2^)+(0.0602P)^2^+0.1508P] where P=(Fo^2^+2Fc^2^)/3'
_refine_ls_weighting_scheme calc
_refine_ls_wR_factor_gt 0.1304
_refine_ls_wR_factor_ref 0.1433
_reflns_number_gt 3020
_reflns_number_total 5268
_reflns_threshold_expression >2sigma(I)
_cod_data_source_file ja045885jsi20040709_072535.cif
_cod_data_source_block g00aa
_cod_original_cell_volume 1441.7(5)
_cod_database_code 4113083

loop_
_symmetry_equiv_pos_as_xyz
'x, y, z'
'-x, -y, -z'

loop_
_atom_site_label
_atom_site_type_symbol
_atom_site_fract_x
_atom_site_fract_y
_atom_site_fract_z
_atom_site_U_iso_or_equiv
_atom_site_adp_type
_atom_site_occupancy
_atom_site_symmetry_multiplicity
_atom_site_calc_flag
_atom_site_refinement_flags
_atom_site_disorder_assembly
_atom_site_disorder_group
C1 C 0.2061(3) 0.01341(18) 0.26966(16) 0.0370(6) Uani 1 1 d . . .
H1A H 0.1455 0.0496 0.2261 0.044 Uiso 1 1 calc R . .
C2 C 0.3579(3) -0.02753(19) 0.24796(16) 0.0370(6) Uani 1 1 d . . .
C3 C 0.4504(3) -0.07768(18) 0.31140(17) 0.0372(6) Uani 1 1 d . . .
H3A H 0.5560 -0.1037 0.2960 0.045 Uiso 1 1 calc R . .
C4 C 0.3882(3) -0.08982(18) 0.39798(16) 0.0348(6) Uani 1 1 d . . .
C5 C 0.2342(3) -0.05137(18) 0.42093(16) 0.0363(6) Uani 1 1 d . . .
H5A H 0.1907 -0.0603 0.4799 0.044 Uiso 1 1 calc R . .
C6 C 0.1445(3) 0.00056(19) 0.35608(17) 0.0361(6) Uani 1 1 d . . .
C7 C -0.1174(3) 0.07964(19) 0.31958(17) 0.0390(6) Uani 1 1 d . . .
H7A H -0.2402 0.0746 0.3412 0.047 Uiso 1 1 calc R . .
H7B H -0.1256 0.0385 0.2614 0.047 Uiso 1 1 calc R . .
C8 C -0.0495(3) 0.19107(19) 0.30169(17) 0.0363(6) Uani 1 1 d . . .
C9 C 0.0400(3) 0.2580(2) 0.36986(17) 0.0410(7) Uani 1 1 d . . .
H9A H 0.0720 0.2332 0.4275 0.049 Uiso 1 1 calc R . .
C10 C 0.0829(3) 0.3620(2) 0.35348(18) 0.0410(7) Uani 1 1 d . A .
C11 C 0.1972(8) 0.5322(5) 0.4229(6) 0.059(2) Uani 0.502(5) 1 d PDU A 1
H11A H 0.2318 0.5609 0.4857 0.071 Uiso 0.502(5) 1 calc PR A 1
H11B H 0.0789 0.5518 0.4049 0.071 Uiso 0.502(5) 1 calc PR A 1
C12 C 0.3325(6) 0.5829(4) 0.3606(4) 0.0567(17) Uani 0.502(5) 1 d PDU A 1
H12A H 0.2803 0.5727 0.2970 0.068 Uiso 0.502(5) 1 calc PR A 1
H12B H 0.3547 0.6576 0.3758 0.068 Uiso 0.502(5) 1 calc PR A 1
C13 C 0.5072(6) 0.5439(4) 0.3661(3) 0.0557(16) Uani 0.502(5) 1 d PDU A 1
H13A H 0.5751 0.5547 0.4230 0.067 Uiso 0.502(5) 1 calc PR A 1
C14 C 0.5788(8) 0.4958(5) 0.3003(4) 0.0552(17) Uani 0.502(5) 1 d PDU A 1
H14A H 0.6822 0.4659 0.3173 0.066 Uiso 0.502(5) 1 calc PR A 1
C15 C 0.5129(12) 0.4837(4) 0.2012(4) 0.0514(18) Uani 0.502(5) 1 d PDU A 1
H15A H 0.6082 0.5165 0.1635 0.062 Uiso 0.502(5) 1 calc PR A 1
H15B H 0.4067 0.5188 0.1916 0.062 Uiso 0.502(5) 1 calc PR A 1
C16 C 0.462(3) 0.3709(5) 0.1710(5) 0.047(2) Uani 0.502(5) 1 d PDU A 1
H16A H 0.5583 0.3333 0.1947 0.057 Uiso 0.502(5) 1 calc PR A 1
H16B H 0.3502 0.3428 0.1990 0.057 Uiso 0.502(5) 1 calc PR A 1
C17 C 0.3708(4) 0.2549(2) 0.0366(2) 0.0513(8) Uani 1 1 d . A .
C18 C 0.3679(3) 0.1658(2) 0.08353(18) 0.0431(7) Uani 1 1 d . . .
H18A H 0.4126 0.1683 0.1455 0.052 Uiso 1 1 calc R . .
C19 C 0.2986(3) 0.0723(2) 0.03847(17) 0.0381(6) Uani 1 1 d . . .
C20 C 0.2303(3) 0.0698(2) -0.05103(17) 0.0424(7) Uani 1 1 d . . .
H20A H 0.1801 0.0059 -0.0808 0.051 Uiso 1 1 calc R . .
C21 C 0.2343(3) 0.1596(2) -0.09800(18) 0.0412(7) Uani 1 1 d . B .
C22 C 0.1755(12) 0.2275(8) -0.2504(9) 0.050(2) Uani 0.549(5) 1 d PDU B 1
H22A H 0.1988 0.1993 -0.3111 0.061 Uiso 0.549(5) 1 calc PR B 1
H22B H 0.2785 0.2811 -0.2304 0.061 Uiso 0.549(5) 1 calc PR B 1
C23 C 0.0075(8) 0.2755(5) -0.2586(4) 0.0505(15) Uani 0.549(5) 1 d PDU B 1
H23A H -0.0963 0.2205 -0.2725 0.061 Uiso 0.549(5) 1 calc PR B 1
H23B H 0.0151 0.3210 -0.3108 0.061 Uiso 0.549(5) 1 calc PR B 1
C24 C -0.0277(7) 0.3368(4) -0.1753(3) 0.0455(14) Uani 0.549(5) 1 d PDU B 1
H24A H 0.0585 0.3957 -0.1582 0.055 Uiso 0.549(5) 1 calc PR B 1
C25 C -0.1658(11) 0.3182(7) -0.1225(5) 0.0466(16) Uani 0.549(5) 1 d PDU B 1
H25A H -0.2620 0.2658 -0.1430 0.056 Uiso 0.549(5) 1 calc PR B 1
C26 C -0.1807(10) 0.3732(6) -0.0338(5) 0.0433(16) Uani 0.549(5) 1 d PDU B 1
H26A H -0.3015 0.3935 -0.0317 0.052 Uiso 0.549(5) 1 calc PR B 1
H26B H -0.0901 0.4362 -0.0272 0.052 Uiso 0.549(5) 1 calc PR B 1
C27 C -0.1502(19) 0.3039(7) 0.0434(5) 0.044(2) Uani 0.549(5) 1 d PDU B 1
H27A H -0.2635 0.2595 0.0558 0.053 Uiso 0.549(5) 1 calc PR B 1
H27B H -0.0593 0.2600 0.0289 0.053 Uiso 0.549(5) 1 calc PR B 1
C28 C -0.0496(4) 0.3297(2) 0.20098(18) 0.0463(7) Uani 1 1 d . B .
C29 C -0.0926(3) 0.2260(2) 0.21661(17) 0.0404(6) Uani 1 1 d . . .
H29A H -0.1510 0.1794 0.1695 0.048 Uiso 1 1 calc R . .
C30 C 0.3082(4) 0.2524(2) -0.05488(19) 0.0509(8) Uani 1 1 d . . .
H30A H 0.3164 0.3139 -0.0871 0.061 Uiso 1 1 calc R . .
C31 C 0.3006(4) -0.0274(2) 0.08502(17) 0.0458(7) Uani 1 1 d . . .
H31A H 0.1785 -0.0521 0.1043 0.055 Uiso 1 1 calc R . .
H31B H 0.3311 -0.0793 0.0406 0.055 Uiso 1 1 calc R . .
C32 C 0.4877(4) -0.14875(19) 0.46312(17) 0.0374(6) Uani 1 1 d . . .
C33 C 0.4814(4) -0.2328(2) 0.60296(18) 0.0530(8) Uani 1 1 d . . .
H33A H 0.4028 -0.2472 0.6532 0.080 Uiso 1 1 calc R . .
H33B H 0.5967 -0.1936 0.6268 0.080 Uiso 1 1 calc R . .
H33C H 0.5017 -0.2975 0.5737 0.080 Uiso 1 1 calc R . .
C34 C 0.0353(3) 0.3980(2) 0.27011(18) 0.0469(7) Uani 1 1 d . . .
H34A H 0.0604 0.4693 0.2598 0.056 Uiso 1 1 calc R . .
O1 O 0.4254(2) -0.01943(14) 0.16269(11) 0.0478(5) Uani 1 1 d . . .
O2 O -0.0059(2) 0.03624(13) 0.38545(11) 0.0422(5) Uani 1 1 d . . .
O3 O 0.1745(2) 0.42150(14) 0.42531(12) 0.0549(5) Uani 1 1 d D . .
O4 O 0.4366(3) 0.35129(15) 0.07344(15) 0.0838(8) Uani 1 1 d D . .
O5 O 0.1635(2) 0.14653(13) -0.18655(12) 0.0502(5) Uani 1 1 d D . .
O6 O -0.0874(3) 0.37286(14) 0.11972(13) 0.0703(6) Uani 1 1 d D . .
O7 O 0.3969(2) -0.17344(13) 0.53661(12) 0.0449(5) Uani 1 1 d . . .
O8 O 0.6331(2) -0.17334(15) 0.45070(12) 0.0528(5) Uani 1 1 d . . .
C35 C 0.1914(8) 0.5313(5) 0.4280(6) 0.060(2) Uani 0.498(5) 1 d PDU A 2
H35A H 0.1671 0.5563 0.4897 0.072 Uiso 0.498(5) 1 calc PR A 2
H35B H 0.1011 0.5522 0.3838 0.072 Uiso 0.498(5) 1 calc PR A 2
C36 C 0.3771(7) 0.5795(5) 0.4054(3) 0.0676(18) Uani 0.498(5) 1 d PDU A 2
H36A H 0.3901 0.6545 0.4181 0.081 Uiso 0.498(5) 1 calc PR A 2
H36B H 0.4667 0.5528 0.4462 0.081 Uiso 0.498(5) 1 calc PR A 2
C37 C 0.4184(7) 0.5604(4) 0.3094(3) 0.0586(16) Uani 0.498(5) 1 d PDU A 2
H37A H 0.3517 0.5911 0.2641 0.070 Uiso 0.498(5) 1 calc PR A 2
C38 C 0.5379(9) 0.5052(5) 0.2800(4) 0.0613(19) Uani 0.498(5) 1 d PDU A 2
H38A H 0.6224 0.4868 0.3245 0.074 Uiso 0.498(5) 1 calc PR A 2
C39 C 0.5535(13) 0.4688(5) 0.1829(4) 0.061(2) Uani 0.498(5) 1 d PDU A 2
H39A H 0.6813 0.4813 0.1683 0.073 Uiso 0.498(5) 1 calc PR A 2
H39B H 0.4856 0.5083 0.1411 0.073 Uiso 0.498(5) 1 calc PR A 2
C40 C 0.481(3) 0.3549(6) 0.1684(5) 0.055(3) Uani 0.498(5) 1 d PDU A 2
H40A H 0.5734 0.3116 0.1843 0.066 Uiso 0.498(5) 1 calc PR A 2
H40B H 0.3737 0.3345 0.2032 0.066 Uiso 0.498(5) 1 calc PR A 2
C41 C 0.1856(14) 0.2346(8) -0.2427(11) 0.047(2) Uani 0.451(5) 1 d PDU B 2
H41A H 0.1610 0.2099 -0.3073 0.057 Uiso 0.451(5) 1 calc PR B 2
H41B H 0.3129 0.2675 -0.2353 0.057 Uiso 0.451(5) 1 calc PR B 2
C42 C 0.0691(7) 0.3152(5) -0.2238(4) 0.0479(17) Uani 0.451(5) 1 d PDU B 2
H42A H 0.1256 0.3601 -0.1713 0.057 Uiso 0.451(5) 1 calc PR B 2
H42B H 0.0650 0.3583 -0.2774 0.057 Uiso 0.451(5) 1 calc PR B 2
C43 C -0.1178(6) 0.2734(4) -0.2037(3) 0.0452(16) Uani 0.451(5) 1 d PDU B 2
H43A H -0.1858 0.2285 -0.2493 0.054 Uiso 0.451(5) 1 calc PR B 2
C44 C -0.2003(9) 0.2917(8) -0.1292(5) 0.044(2) Uani 0.451(5) 1 d PDU B 2
H44A H -0.3185 0.2557 -0.1254 0.053 Uiso 0.451(5) 1 calc PR B 2
C45 C -0.1256(12) 0.3640(7) -0.0498(5) 0.046(2) Uani 0.451(5) 1 d PDU B 2
H45A H -0.2048 0.4165 -0.0416 0.055 Uiso 0.451(5) 1 calc PR B 2
H45B H -0.0051 0.3996 -0.0628 0.055 Uiso 0.451(5) 1 calc PR B 2
C46 C -0.111(2) 0.3065(9) 0.0377(5) 0.050(3) Uani 0.451(5) 1 d PDU B 2
H46A H -0.2212 0.2557 0.0409 0.060 Uiso 0.451(5) 1 calc PR B 2
H46B H -0.0078 0.2684 0.0355 0.060 Uiso 0.451(5) 1 calc PR B 2

loop_
_atom_site_aniso_label
_atom_site_aniso_U_11
_atom_site_aniso_U_22
_atom_site_aniso_U_33
_atom_site_aniso_U_23
_atom_site_aniso_U_13
_atom_site_aniso_U_12
C1 0.0393(15) 0.0345(15) 0.0398(16) 0.0115(12) 0.0052(12) 0.0106(12)
C2 0.0392(15) 0.0366(15) 0.0365(15) 0.0083(12) 0.0095(12) 0.0064(12)
C3 0.0337(14) 0.0348(15) 0.0444(16) 0.0067(13) 0.0038(12) 0.0079(12)
C4 0.0359(15) 0.0317(15) 0.0369(15) 0.0036(12) 0.0030(12) 0.0053(11)
C5 0.0388(15) 0.0379(15) 0.0331(14) 0.0070(12) 0.0043(12) 0.0063(12)
C6 0.0349(14) 0.0344(15) 0.0407(16) 0.0052(12) 0.0062(12) 0.0084(12)
C7 0.0355(15) 0.0445(17) 0.0405(15) 0.0089(13) 0.0025(12) 0.0160(12)
C8 0.0302(14) 0.0423(16) 0.0397(16) 0.0086(13) 0.0060(12) 0.0138(12)
C9 0.0401(15) 0.0471(18) 0.0388(16) 0.0072(14) 0.0023(12) 0.0152(13)
C10 0.0376(15) 0.0435(17) 0.0432(17) 0.0007(14) -0.0049(13) 0.0132(13)
C11 0.080(4) 0.042(4) 0.055(4) -0.005(4) -0.018(4) 0.019(4)
C12 0.071(3) 0.039(3) 0.057(4) -0.004(3) -0.026(3) 0.012(3)
C13 0.062(3) 0.041(3) 0.059(3) 0.003(3) -0.016(3) 0.001(3)
C14 0.067(3) 0.038(3) 0.058(3) 0.012(3) -0.018(3) 0.006(3)
C15 0.063(4) 0.031(3) 0.059(4) 0.000(3) -0.002(3) 0.008(3)
C16 0.052(4) 0.032(4) 0.060(4) 0.011(3) -0.014(3) 0.015(4)
C17 0.0460(17) 0.0417(18) 0.062(2) 0.0154(16) -0.0120(15) -0.0029(14)
C18 0.0404(15) 0.0437(18) 0.0458(16) 0.0139(14) 0.0006(13) 0.0068(13)
C19 0.0392(15) 0.0398(16) 0.0393(16) 0.0085(13) 0.0107(12) 0.0138(12)
C20 0.0478(16) 0.0371(16) 0.0446(17) 0.0068(13) 0.0083(13) 0.0105(13)
C21 0.0380(15) 0.0478(18) 0.0408(17) 0.0107(14) 0.0017(13) 0.0150(13)
C22 0.052(4) 0.055(4) 0.048(4) 0.022(3) 0.004(3) 0.017(3)
C23 0.055(3) 0.051(3) 0.049(3) 0.018(3) -0.001(2) 0.017(3)
C24 0.047(3) 0.040(3) 0.050(3) 0.012(2) -0.008(2) 0.009(2)
C25 0.053(3) 0.041(4) 0.047(3) 0.013(3) -0.002(3) 0.011(3)
C26 0.041(4) 0.048(3) 0.040(3) 0.008(2) 0.007(3) -0.001(3)
C27 0.045(5) 0.046(3) 0.038(3) 0.011(3) -0.007(3) -0.003(3)
C28 0.0482(17) 0.0464(18) 0.0430(17) 0.0093(15) -0.0140(13) 0.0084(14)
C29 0.0374(15) 0.0396(17) 0.0438(17) 0.0046(13) -0.0061(12) 0.0075(12)
C30 0.0497(17) 0.0428(18) 0.058(2) 0.0206(15) -0.0079(15) 0.0019(14)
C31 0.0633(19) 0.0442(17) 0.0353(15) 0.0112(13) 0.0106(14) 0.0203(14)
C32 0.0403(16) 0.0347(15) 0.0362(16) -0.0008(12) -0.0024(13) 0.0049(12)
C33 0.0561(18) 0.0596(19) 0.0473(17) 0.0194(15) -0.0027(14) 0.0198(15)
C34 0.0510(17) 0.0383(16) 0.0509(18) 0.0091(14) -0.0090(14) 0.0084(13)
O1 0.0478(11) 0.0622(13) 0.0407(11) 0.0188(9) 0.0136(9) 0.0235(9)
O2 0.0440(11) 0.0479(11) 0.0399(10) 0.0126(9) 0.0080(8) 0.0192(9)
O3 0.0654(13) 0.0457(12) 0.0514(12) 0.0016(10) -0.0166(10) 0.0087(10)
O4 0.1163(19) 0.0447(13) 0.0751(16) 0.0220(12) -0.0437(14) -0.0212(13)
O5 0.0611(12) 0.0464(12) 0.0458(12) 0.0134(9) -0.0029(9) 0.0165(9)
O6 0.1046(17) 0.0459(12) 0.0510(13) 0.0145(10) -0.0331(12) -0.0066(11)
O7 0.0434(11) 0.0539(12) 0.0418(11) 0.0177(9) 0.0024(9) 0.0185(9)
O8 0.0418(11) 0.0688(14) 0.0529(12) 0.0115(10) 0.0029(9) 0.0232(10)
C35 0.078(4) 0.043(4) 0.059(4) -0.010(4) -0.016(4) 0.020(4)
C36 0.084(4) 0.044(3) 0.070(4) -0.004(3) -0.025(3) 0.007(3)
C37 0.070(4) 0.037(3) 0.065(3) 0.005(3) -0.028(3) 0.006(3)
C38 0.073(3) 0.039(3) 0.065(4) 0.013(3) -0.023(3) -0.004(3)
C39 0.066(4) 0.036(3) 0.078(4) 0.002(3) -0.021(3) 0.009(3)
C40 0.055(5) 0.034(4) 0.074(5) 0.007(3) -0.019(4) 0.005(4)
C41 0.052(4) 0.051(4) 0.042(4) 0.014(4) 0.003(4) 0.015(4)
C42 0.052(3) 0.048(4) 0.045(4) 0.012(3) -0.003(3) 0.014(3)
C43 0.052(3) 0.039(3) 0.044(3) 0.016(3) -0.009(3) 0.006(3)
C44 0.050(4) 0.042(4) 0.041(3) 0.018(3) -0.005(3) 0.010(3)
C45 0.046(4) 0.052(3) 0.038(4) 0.008(3) 0.003(3) 0.003(3)
C46 0.043(6) 0.054(4) 0.050(4) 0.018(4) -0.003(3) -0.006(4)

loop_
_atom_type_symbol
_atom_type_description
_atom_type_scat_dispersion_real
_atom_type_scat_dispersion_imag
_atom_type_scat_source
C C 0.0033 0.0016 'International Tables Vol C Tables 4.2.6.8 and 6.1.1.4'
H H 0.0000 0.0000 'International Tables Vol C Tables 4.2.6.8 and 6.1.1.4'
O O 0.0106 0.0060 'International Tables Vol C Tables 4.2.6.8 and 6.1.1.4'

loop_
_geom_angle_atom_site_label_1
_geom_angle_atom_site_label_2
_geom_angle_atom_site_label_3
_geom_angle
C6 C1 C2 118.8(2)
C6 C1 H1A 120.6
C2 C1 H1A 120.6
C3 C2 O1 116.6(2)
C3 C2 C1 121.2(2)
O1 C2 C1 122.1(2)
C2 C3 C4 119.6(2)
C2 C3 H3A 120.2
C4 C3 H3A 120.2
C3 C4 C5 120.4(2)
C3 C4 C32 117.7(2)
C5 C4 C32 121.8(2)
C4 C5 C6 119.0(2)
C4 C5 H5A 120.5
C6 C5 H5A 120.5
O2 C6 C1 124.3(2)
O2 C6 C5 114.7(2)
C1 C6 C5 121.0(2)
O2 C7 C8 113.8(2)
O2 C7 H7A 108.8
C8 C7 H7A 108.8
O2 C7 H7B 108.8
C8 C7 H7B 108.8
H7A C7 H7B 107.7
C9 C8 C29 120.6(2)
C9 C8 C7 121.4(2)
C29 C8 C7 117.7(2)
C8 C9 C10 119.6(2)
C8 C9 H9A 120.2
C10 C9 H9A 120.2
C34 C10 O3 125.0(2)
C34 C10 C9 120.1(2)
O3 C10 C9 114.9(2)
O3 C11 C12 117.3(4)
O3 C11 H11A 108.0
C12 C11 H11A 108.0
O3 C11 H11B 108.0
C12 C11 H11B 108.0
H11A C11 H11B 107.2
C13 C12 C11 114.3(4)
C13 C12 H12A 108.7
C11 C12 H12A 108.7
C13 C12 H12B 108.7
C11 C12 H12B 108.7
H12A C12 H12B 107.6
C14 C13 C12 127.1(3)
C14 C13 H13A 116.4
C12 C13 H13A 116.4
C13 C14 C15 126.5(4)
C13 C14 H14A 116.7
C15 C14 H14A 116.7
C14 C15 C16 111.1(3)
C14 C15 H15A 109.4
C16 C15 H15A 109.4
C14 C15 H15B 109.4
C16 C15 H15B 109.4
H15A C15 H15B 108.0
O4 C16 C15 114.7(5)
O4 C16 H16A 108.6
C15 C16 H16A 108.6
O4 C16 H16B 108.6
C15 C16 H16B 108.6
H16A C16 H16B 107.6
O4 C17 C18 124.3(3)
O4 C17 C30 114.5(2)
C18 C17 C30 121.2(3)
C17 C18 C19 118.9(3)
C17 C18 H18A 120.5
C19 C18 H18A 120.5
C20 C19 C18 120.1(2)
C20 C19 C31 118.9(2)
C18 C19 C31 121.0(2)
C19 C20 C21 120.7(3)
C19 C20 H20A 119.6
C21 C20 H20A 119.6
O5 C21 C30 125.3(2)
O5 C21 C20 115.0(2)
C30 C21 C20 119.7(2)
O5 C22 C23 112.5(5)
O5 C22 H22A 109.1
C23 C22 H22A 109.1
O5 C22 H22B 109.1
C23 C22 H22B 109.1
H22A C22 H22B 107.8
C22 C23 C24 114.9(7)
C22 C23 H23A 108.6
C24 C23 H23A 108.6
C22 C23 H23B 108.6
C24 C23 H23B 108.6
H23A C23 H23B 107.5
C25 C24 C23 127.6(6)
C25 C24 H24A 116.2
C23 C24 H24A 116.2
C24 C25 C26 125.0(7)
C24 C25 H25A 117.5
C26 C25 H25A 117.5
C25 C26 C27 109.5(5)
C25 C26 H26A 109.8
C27 C26 H26A 109.8
C25 C26 H26B 109.8
C27 C26 H26B 109.8
H26A C26 H26B 108.2
O6 C27 C26 104.4(6)
O6 C27 H27A 110.9
C26 C27 H27A 110.9
O6 C27 H27B 110.9
C26 C27 H27B 110.9
H27A C27 H27B 108.9
O6 C28 C29 124.3(2)
O6 C28 C34 115.4(2)
C29 C28 C34 120.4(2)
C8 C29 C28 119.3(2)
C8 C29 H29A 120.3
C28 C29 H29A 120.3
C21 C30 C17 119.3(2)
C21 C30 H30A 120.3
C17 C30 H30A 120.3
O1 C31 C19 113.5(2)
O1 C31 H31A 108.9
C19 C31 H31A 108.9
O1 C31 H31B 108.9
C19 C31 H31B 108.9
H31A C31 H31B 107.7
O8 C32 O7 123.3(2)
O8 C32 C4 124.3(2)
O7 C32 C4 112.4(2)
O7 C33 H33A 109.5
O7 C33 H33B 109.5
H33A C33 H33B 109.5
O7 C33 H33C 109.5
H33A C33 H33C 109.5
H33B C33 H33C 109.5
C10 C34 C28 119.9(2)
C10 C34 H34A 120.1
C28 C34 H34A 120.1
C2 O1 C31 118.13(19)
C6 O2 C7 117.96(18)
C10 O3 C35 121.6(4)
C10 O3 C11 119.8(4)
C35 O3 C11 3.5(5)
C17 O4 C40 114.3(3)
C17 O4 C16 121.2(4)
C40 O4 C16 10.8(13)
C21 O5 C22 123.7(7)
C21 O5 C41 117.7(8)
C22 O5 C41 6.0(14)
C28 O6 C27 116.9(4)
C28 O6 C46 117.6(5)
C27 O6 C46 12.3(12)
C32 O7 C33 116.44(19)
O3 C35 C36 111.2(4)
O3 C35 H35A 109.4
C36 C35 H35A 109.4
O3 C35 H35B 109.4
C36 C35 H35B 109.4
H35A C35 H35B 108.0
C37 C36 C35 114.3(4)
C37 C36 H36A 108.7
C35 C36 H36A 108.7
C37 C36 H36B 108.7
C35 C36 H36B 108.7
H36A C36 H36B 107.6
C38 C37 C36 127.2(3)
C38 C37 H37A 116.4
C36 C37 H37A 116.4
C37 C38 C39 126.5(4)
C37 C38 H38A 116.7
C39 C38 H38A 116.7
C38 C39 C40 111.1(3)
C38 C39 H39A 109.4
C40 C39 H39A 109.4
C38 C39 H39B 109.4
C40 C39 H39B 109.4
H39A C39 H39B 108.0
O4 C40 C39 99.3(5)
O4 C40 H40A 111.9
C39 C40 H40A 111.9
O4 C40 H40B 111.9
C39 C40 H40B 111.9
H40A C40 H40B 109.6
O5 C41 C42 116.2(6)
O5 C41 H41A 108.2
C42 C41 H41A 108.2
O5 C41 H41B 108.2
C42 C41 H41B 108.2
H41A C41 H41B 107.4
C43 C42 C41 114.3(4)
C43 C42 H42A 108.7
C41 C42 H42A 108.7
C43 C42 H42B 108.7
C41 C42 H42B 108.7
H42A C42 H42B 107.6
C44 C43 C42 127.2(3)
C44 C43 H43A 116.4
C42 C43 H43A 116.4
C43 C44 C45 126.6(4)
C43 C44 H44A 116.7
C45 C44 H44A 116.7
C44 C45 C46 111.1(3)
C44 C45 H45A 109.4
C46 C45 H45A 109.4
C44 C45 H45B 109.4
C46 C45 H45B 109.4
H45A C45 H45B 108.0
O6 C46 C45 113.6(7)
O6 C46 H46A 108.9
C45 C46 H46A 108.9
O6 C46 H46B 108.9
C45 C46 H46B 108.9
H46A C46 H46B 107.7

loop_
_geom_bond_atom_site_label_1
_geom_bond_atom_site_label_2
_geom_bond_distance
C1 C6 1.385(3)
C1 C2 1.386(3)
C1 H1A 0.9500
C2 C3 1.379(3)
C2 O1 1.382(3)
C3 C4 1.388(3)
C3 H3A 0.9500
C4 C5 1.390(3)
C4 C32 1.494(3)
C5 C6 1.395(3)
C5 H5A 0.9500
C6 O2 1.378(3)
C7 O2 1.436(3)
C7 C8 1.519(3)
C7 H7A 0.9900
C7 H7B 0.9900
C8 C9 1.384(3)
C8 C29 1.386(3)
C9 C10 1.395(4)
C9 H9A 0.9500
C10 C34 1.377(3)
C10 O3 1.378(3)
C11 O3 1.447(7)
C11 C12 1.508(4)
C11 H11A 0.9900
C11 H11B 0.9900
C12 C13 1.484(4)
C12 H12A 0.9900
C12 H12B 0.9900
C13 C14 1.324(4)
C13 H13A 0.9500
C14 C15 1.506(4)
C14 H14A 0.9500
C15 C16 1.523(4)
C15 H15A 0.9900
C15 H15B 0.9900
C16 O4 1.445(6)
C16 H16A 0.9900
C16 H16B 0.9900
C17 O4 1.372(3)
C17 C18 1.383(3)
C17 C30 1.396(4)
C18 C19 1.392(3)
C18 H18A 0.9500
C19 C20 1.382(3)
C19 C31 1.507(3)
C20 C21 1.390(3)
C20 H20A 0.9500
C21 O5 1.372(3)
C21 C30 1.382(4)
C22 O5 1.443(7)
C22 C23 1.500(7)
C22 H22A 0.9900
C22 H22B 0.9900
C23 C24 1.503(6)
C23 H23A 0.9900
C23 H23B 0.9900
C24 C25 1.333(6)
C24 H24A 0.9500
C25 C26 1.488(6)
C25 H25A 0.9500
C26 C27 1.511(6)
C26 H26A 0.9900
C26 H26B 0.9900
C27 O6 1.430(7)
C27 H27A 0.9900
C27 H27B 0.9900
C28 O6 1.375(3)
C28 C29 1.388(4)
C28 C34 1.392(4)
C29 H29A 0.9500
C30 H30A 0.9500
C31 O1 1.426(3)
C31 H31A 0.9900
C31 H31B 0.9900
C32 O8 1.211(3)
C32 O7 1.337(3)
C33 O7 1.450(3)
C33 H33A 0.9800
C33 H33B 0.9800
C33 H33C 0.9800
C34 H34A 0.9500
O3 C35 1.434(7)
O4 C40 1.413(7)
O5 C41 1.444(8)
O6 C46 1.451(8)
C35 C36 1.508(4)
C35 H35A 0.9900
C35 H35B 0.9900
C36 C37 1.484(4)
C36 H36A 0.9900
C36 H36B 0.9900
C37 C38 1.324(4)
C37 H37A 0.9500
C38 C39 1.506(4)
C38 H38A 0.9500
C39 C40 1.523(4)
C39 H39A 0.9900
C39 H39B 0.9900
C40 H40A 0.9900
C40 H40B 0.9900
C41 C42 1.508(4)
C41 H41A 0.9900
C41 H41B 0.9900
C42 C43 1.484(4)
C42 H42A 0.9900
C42 H42B 0.9900
C43 C44 1.324(4)
C43 H43A 0.9500
C44 C45 1.506(4)
C44 H44A 0.9500
C45 C46 1.523(4)
C45 H45A 0.9900
C45 H45B 0.9900
C46 H46A 0.9900
C46 H46B 0.9900

loop_
_geom_torsion_atom_site_label_1
_geom_torsion_atom_site_label_2
_geom_torsion_atom_site_label_3
_geom_torsion_atom_site_label_4
_geom_torsion
C6 C1 C2 C3 -1.9(4)
C6 C1 C2 O1 178.8(2)
O1 C2 C3 C4 -179.0(2)
C1 C2 C3 C4 1.7(4)
C2 C3 C4 C5 -0.3(4)
C2 C3 C4 C32 177.3(2)
C3 C4 C5 C6 -0.7(4)
C32 C4 C5 C6 -178.2(2)
C2 C1 C6 O2 -179.0(2)
C2 C1 C6 C5 0.9(4)
C4 C5 C6 O2 -179.7(2)
C4 C5 C6 C1 0.5(4)
O2 C7 C8 C9 -33.1(3)
O2 C7 C8 C29 151.9(2)
C29 C8 C9 C10 1.7(4)
C7 C8 C9 C10 -173.1(2)
C8 C9 C10 C34 0.4(4)
C8 C9 C10 O3 -178.9(2)
O3 C11 C12 C13 -45.6(9)
C11 C12 C13 C14 116.6(8)
C12 C13 C14 C15 9.9(10)
C13 C14 C15 C16 -119.9(11)
C14 C15 C16 O4 -166.8(12)
O4 C17 C18 C19 -179.6(3)
C30 C17 C18 C19 -1.0(4)
C17 C18 C19 C20 -1.4(4)
C17 C18 C19 C31 177.0(2)
C18 C19 C20 C21 1.8(4)
C31 C19 C20 C21 -176.7(2)
C19 C20 C21 O5 179.6(2)
C19 C20 C21 C30 0.4(4)
O5 C22 C23 C24 68.5(12)
C22 C23 C24 C25 -116.5(8)
C23 C24 C25 C26 171.1(6)
C24 C25 C26 C27 -106.4(9)
C25 C26 C27 O6 154.7(8)
C9 C8 C29 C28 -1.8(4)
C7 C8 C29 C28 173.2(2)
O6 C28 C29 C8 -179.4(2)
C34 C28 C29 C8 -0.3(4)
O5 C21 C30 C17 178.1(2)
C20 C21 C30 C17 -2.8(4)
O4 C17 C30 C21 -178.1(2)
C18 C17 C30 C21 3.1(4)
C20 C19 C31 O1 159.6(2)
C18 C19 C31 O1 -18.8(3)
C3 C4 C32 O8 11.5(4)
C5 C4 C32 O8 -170.9(2)
C3 C4 C32 O7 -167.3(2)
C5 C4 C32 O7 10.2(3)
O3 C10 C34 C28 176.8(2)
C9 C10 C34 C28 -2.5(4)
O6 C28 C34 C10 -178.4(2)
C29 C28 C34 C10 2.4(4)
C3 C2 O1 C31 143.3(2)
C1 C2 O1 C31 -37.4(3)
C19 C31 O1 C2 110.1(2)
C1 C6 O2 C7 7.1(3)
C5 C6 O2 C7 -172.7(2)
C8 C7 O2 C6 -82.2(3)
C34 C10 O3 C35 15.5(4)
C9 C10 O3 C35 -165.1(3)
C34 C10 O3 C11 12.0(4)
C9 C10 O3 C11 -168.6(3)
C12 C11 O3 C10 -74.5(7)
C12 C11 O3 C35 164(11)
C18 C17 O4 C40 -8.1(11)
C30 C17 O4 C40 173.2(11)
C18 C17 O4 C16 -17.6(11)
C30 C17 O4 C16 163.7(11)
C15 C16 O4 C17 -172.4(8)
C15 C16 O4 C40 135(8)
C30 C21 O5 C22 7.4(5)
C20 C21 O5 C22 -171.7(3)
C30 C21 O5 C41 7.4(4)
C20 C21 O5 C41 -171.7(3)
C23 C22 O5 C21 -98.4(10)
C23 C22 O5 C41 -98(4)
C29 C28 O6 C27 -9.7(7)
C34 C28 O6 C27 171.1(7)
C29 C28 O6 C46 -23.6(9)
C34 C28 O6 C46 157.3(8)
C26 C27 O6 C28 179.5(5)
C26 C27 O6 C46 -84(4)
O8 C32 O7 C33 -0.1(4)
C4 C32 O7 C33 178.7(2)
C10 O3 C35 C36 -104.0(6)
C11 O3 C35 C36 -44(10)
O3 C35 C36 C37 67.9(8)
C35 C36 C37 C38 -113.1(7)
C36 C37 C38 C39 166.8(6)
C37 C38 C39 C40 -104.3(11)
C17 O4 C40 C39 177.8(7)
C16 O4 C40 C39 -51(6)
C38 C39 C40 O4 155.5(10)
C21 O5 C41 C42 -74.3(11)
C22 O5 C41 C42 106(4)
O5 C41 C42 C43 -39.7(15)
C41 C42 C43 C44 122.0(10)
C42 C43 C44 C45 3.5(14)
C43 C44 C45 C46 -117.9(11)
C28 O6 C46 C45 -171.7(7)
C27 O6 C46 C45 98(4)
C44 C45 C46 O6 -164.1(10)
